data_4003526
loop_
_publ_author_name
'Ghosh, Dipankar'
'Farahani, Abbas D.'
'Martin, Adam D.'
'Thordarson, Pall'
'Damodaran, Krishna K.'

_publ_section_title
;
 Unraveling the Self-Assembly Modes in Multicomponent Supramolecular Gels
 Using Single-Crystal X-ray Diffraction
;
_journal_issue 8
_journal_name_full 'Chemistry of Materials'
_journal_page_first 3517
_journal_page_last 3527
_journal_paper_doi 10.1021/acs.chemmater.0c00475
_journal_volume 32
_journal_year 2020
_chemical_formula_sum 'C20 H28 N2 O6'
_chemical_formula_weight 392.44
_space_group_crystal_system monoclinic
_space_group_IT_number 14
_space_group_name_Hall '-P 2ybc'
_space_group_name_H-M_alt 'P 1 21/c 1'
_atom_sites_solution_hydrogens mixed
_atom_sites_solution_primary direct
_audit_creation_method SHELXL-2014/7
_cell_angle_alpha 90
_cell_angle_beta 104.480(2)
_cell_angle_gamma 90
_cell_formula_units_Z 2
_cell_length_a 16.0197(10)
_cell_length_b 6.7614(4)
_cell_length_c 9.9344(6)
_cell_measurement_reflns_used 8197
_cell_measurement_temperature 120(2)
_cell_measurement_theta_max 2.85
_cell_measurement_theta_min 72.15
_cell_volume 1041.87(11)
_computing_cell_refinement 'SAINT V8.35A (?, 2016)'
_computing_data_collection 'SAINT V8.35A (?, 2016)'
_computing_data_reduction 'SAINT V8.35A (?, 2016)'
_computing_molecular_graphics 'MERCURY CSD 4.2.0'
_computing_publication_material 'MERCURY CSD 4.2.0'
_computing_structure_refinement 'SHELXL-2014/7 (Sheldrick, 2014)'
_computing_structure_solution 'SAINT V8.35A (?, 2016)'
_diffrn_ambient_temperature 120(2)
_diffrn_measured_fraction_theta_full 0.996
_diffrn_measured_fraction_theta_max 0.994
_diffrn_measurement_device_type 'Bruker APEX-II CCD'
_diffrn_measurement_method '\f and \w scans'
_diffrn_radiation_type CuK\a
_diffrn_radiation_wavelength 1.54178
_diffrn_reflns_av_R_equivalents 0.0497
_diffrn_reflns_av_unetI/netI 0.0300
_diffrn_reflns_Laue_measured_fraction_full 0.996
_diffrn_reflns_Laue_measured_fraction_max 0.994
_diffrn_reflns_limit_h_max 18
_diffrn_reflns_limit_h_min -19
_diffrn_reflns_limit_k_max 8
_diffrn_reflns_limit_k_min -8
_diffrn_reflns_limit_l_max 12
_diffrn_reflns_limit_l_min -11
_diffrn_reflns_number 12532
_diffrn_reflns_point_group_measured_fraction_full 0.996
_diffrn_reflns_point_group_measured_fraction_max 0.994
_diffrn_reflns_theta_full 67.679
_diffrn_reflns_theta_max 72.149
_diffrn_reflns_theta_min 2.849
_exptl_absorpt_coefficient_mu 0.765
_exptl_absorpt_correction_T_max 0.7536
_exptl_absorpt_correction_T_min 0.6269
_exptl_absorpt_correction_type multi-scan
_exptl_absorpt_process_details
'SADABS-2016/2 (Bruker,2016/2) was used for absorption correction. wR2(int) was 0.1506 before and 0.0672 after correction. The Ratio of minimum to maximum transmission is 0.8319. The \l/2 correction factor is Not present.'
_exptl_crystal_colour colourless
_exptl_crystal_density_diffrn 1.251
_exptl_crystal_description plate
_exptl_crystal_F_000 420
_exptl_crystal_size_max 0.310
_exptl_crystal_size_mid 0.180
_exptl_crystal_size_min 0.050
_refine_diff_density_max 0.251
_refine_diff_density_min -0.285
_refine_diff_density_rms 0.056
_refine_ls_extinction_method none
_refine_ls_goodness_of_fit_ref 1.084
_refine_ls_hydrogen_treatment mixed
_refine_ls_matrix_type full
_refine_ls_number_parameters 134
_refine_ls_number_reflns 2044
_refine_ls_number_restraints 0
_refine_ls_restrained_S_all 1.084
_refine_ls_R_factor_all 0.0469
_refine_ls_R_factor_gt 0.0428
_refine_ls_shift/su_max 0.018
_refine_ls_shift/su_mean 0.000
_refine_ls_structure_factor_coef Fsqd
_refine_ls_weighting_details 'w=1/[\s^2^(Fo^2^)+(0.0641P)^2^+0.4212P] where P=(Fo^2^+2Fc^2^)/3'
_refine_ls_weighting_scheme calc
_refine_ls_wR_factor_gt 0.1156
_refine_ls_wR_factor_ref 0.1190
_reflns_Friedel_coverage 0.000
_reflns_number_gt 1874
_reflns_number_total 2044
_reflns_threshold_expression 'I > 2\s(I)'
_cod_data_source_file cm0c00475_si_004.cif
_cod_data_source_block cu_DG02174_RS_0ma_a
_cod_depositor_comments
;Adding full bibliography for 4003523--4003526.cif.

 Adding full bibliography for 4003523--4003526.cif.
;
_cod_original_sg_symbol_H-M 'P 21/c'
_cod_database_code 4003526
_shelx_shelxl_version_number 2014/7
_shelx_space_group_comment
;
The symmetry employed for this shelxl refinement is uniquely defined
by the following loop, which should always be used as a source of
symmetry information in preference to the above space-group names.
They are only intended as comments.
;
_shelx_estimated_absorpt_t_min 0.797
_shelx_estimated_absorpt_t_max 0.963

loop_
_space_group_symop_operation_xyz
'x, y, z'
'-x, y+1/2, -z+1/2'
'-x, -y, -z'
'x, -y-1/2, z-1/2'

loop_
_atom_site_label
_atom_site_type_symbol
_atom_site_fract_x
_atom_site_fract_y
_atom_site_fract_z
_atom_site_U_iso_or_equiv
_atom_site_adp_type
_atom_site_occupancy
_atom_site_site_symmetry_order
_atom_site_calc_flag
_atom_site_refinement_flags_posn
_atom_site_refinement_flags_adp
_atom_site_refinement_flags_occupancy
_atom_site_disorder_assembly
_atom_site_disorder_group
C1 C 0.95424(10) 0.3727(3) 0.81765(16) 0.0294(4) Uani 1 1 d . . . . .
H1A H 0.9827 0.2791 0.7683 0.044 Uiso 1 1 calc R U . . .
H1B H 0.9358 0.3033 0.8919 0.044 Uiso 1 1 calc R U . . .
H1C H 0.9946 0.4784 0.8580 0.044 Uiso 1 1 calc R U . . .
O2 O 0.87972(7) 0.45717(16) 0.72121(10) 0.0253(3) Uani 1 1 d . . . . .
C2 C 0.83587(9) 0.3378(2) 0.62107(14) 0.0194(3) Uani 1 1 d . . . . .
O3 O 0.85374(7) 0.16731(16) 0.60724(11) 0.0280(3) Uani 1 1 d . . . . .
C4 C 0.76232(9) 0.4500(2) 0.52396(14) 0.0188(3) Uani 1 1 d . . . . .
H4 H 0.7473 0.5682 0.5737 0.023 Uiso 1 1 calc R U . . .
C5 C 0.78937(9) 0.5186(2) 0.39355(14) 0.0214(3) Uani 1 1 d . . . . .
H5 H 0.7974 0.3985 0.3394 0.026 Uiso 1 1 calc R U . . .
C6 C 0.87463(10) 0.6321(2) 0.43093(16) 0.0289(4) Uani 1 1 d . . . . .
H6A H 0.8890 0.6767 0.3456 0.043 Uiso 1 1 calc R U . . .
H6B H 0.9205 0.5453 0.4829 0.043 Uiso 1 1 calc R U . . .
H6C H 0.8691 0.7469 0.4882 0.043 Uiso 1 1 calc R U . . .
C7 C 0.71969(11) 0.6465(2) 0.30121(18) 0.0336(4) Uani 1 1 d . . . . .
H7A H 0.7324 0.6643 0.2105 0.050 Uiso 1 1 calc R U . . .
H7B H 0.7183 0.7759 0.3451 0.050 Uiso 1 1 calc R U . . .
H7C H 0.6635 0.5818 0.2887 0.050 Uiso 1 1 calc R U . . .
N8 N 0.68718(7) 0.32124(18) 0.48358(12) 0.0194(3) Uani 1 1 d . . . . .
H8 H 0.6731(12) 0.271(3) 0.4007(19) 0.024(4) Uiso 1 1 d . . . . .
C9 C 0.64441(8) 0.2700(2) 0.57848(13) 0.0181(3) Uani 1 1 d . . . . .
O10 O 0.66587(6) 0.33459(15) 0.69870(10) 0.0224(3) Uani 1 1 d . . . . .
C11 C 0.56967(9) 0.1311(2) 0.53372(13) 0.0180(3) Uani 1 1 d . . . . .
C12 C 0.56216(9) -0.0024(2) 0.42424(14) 0.0216(3) Uani 1 1 d . . . . .
H12 H 0.6045 -0.0043 0.3723 0.026 Uiso 1 1 calc R U . . .
C13 C 0.49314(9) -0.1320(2) 0.39111(14) 0.0221(3) Uani 1 1 d . . . . .
H13 H 0.4885 -0.2225 0.3164 0.026 Uiso 1 1 calc R U . . .

loop_
_atom_site_aniso_label
_atom_site_aniso_U_11
_atom_site_aniso_U_22
_atom_site_aniso_U_33
_atom_site_aniso_U_23
_atom_site_aniso_U_13
_atom_site_aniso_U_12
C1 0.0255(8) 0.0376(9) 0.0211(7) 0.0019(6) -0.0021(6) -0.0036(6)
O2 0.0244(5) 0.0282(6) 0.0199(5) -0.0024(4) -0.0010(4) -0.0020(4)
C2 0.0202(7) 0.0240(7) 0.0154(6) -0.0003(5) 0.0070(5) -0.0041(5)
O3 0.0300(6) 0.0244(6) 0.0274(6) -0.0015(4) 0.0031(4) 0.0020(4)
C4 0.0189(7) 0.0209(7) 0.0171(6) -0.0019(5) 0.0056(5) -0.0015(5)
C5 0.0223(7) 0.0235(7) 0.0196(7) 0.0028(5) 0.0073(5) -0.0022(5)
C6 0.0258(8) 0.0325(8) 0.0293(8) 0.0051(6) 0.0083(6) -0.0077(6)
C7 0.0319(8) 0.0314(8) 0.0346(8) 0.0124(7) 0.0027(7) -0.0008(7)
N8 0.0188(6) 0.0264(6) 0.0138(5) -0.0019(4) 0.0057(4) -0.0051(5)
C9 0.0178(6) 0.0221(7) 0.0147(6) 0.0007(5) 0.0047(5) 0.0008(5)
O10 0.0246(5) 0.0287(5) 0.0146(5) -0.0033(4) 0.0063(4) -0.0050(4)
C11 0.0180(6) 0.0225(7) 0.0137(6) 0.0014(5) 0.0042(5) -0.0014(5)
C12 0.0208(7) 0.0282(7) 0.0184(6) -0.0020(5) 0.0099(5) -0.0026(5)
C13 0.0239(7) 0.0275(7) 0.0168(6) -0.0049(5) 0.0089(5) -0.0037(6)

loop_
_atom_type_symbol
_atom_type_description
_atom_type_scat_dispersion_real
_atom_type_scat_dispersion_imag
_atom_type_scat_source
C C 0.0181 0.0091 'International Tables Vol C Tables 4.2.6.8 and 6.1.1.4'
H H 0.0000 0.0000 'International Tables Vol C Tables 4.2.6.8 and 6.1.1.4'
N N 0.0311 0.0180 'International Tables Vol C Tables 4.2.6.8 and 6.1.1.4'
O O 0.0492 0.0322 'International Tables Vol C Tables 4.2.6.8 and 6.1.1.4'

loop_
_geom_angle_atom_site_label_1
_geom_angle_atom_site_label_2
_geom_angle_atom_site_label_3
_geom_angle
_geom_angle_site_symmetry_1
_geom_angle_site_symmetry_3
_geom_angle_publ_flag
O2 C1 H1A 109.5 . . ?
O2 C1 H1B 109.5 . . ?
H1A C1 H1B 109.5 . . ?
O2 C1 H1C 109.5 . . ?
H1A C1 H1C 109.5 . . ?
H1B C1 H1C 109.5 . . ?
C2 O2 C1 116.56(12) . . ?
O3 C2 O2 124.59(13) . . ?
O3 C2 C4 124.90(12) . . ?
O2 C2 C4 110.47(12) . . ?
N8 C4 C2 109.34(11) . . ?
N8 C4 C5 109.61(11) . . ?
C2 C4 C5 110.32(11) . . ?
N8 C4 H4 109.2 . . ?
C2 C4 H4 109.2 . . ?
C5 C4 H4 109.2 . . ?
C7 C5 C6 109.65(12) . . ?
C7 C5 C4 111.11(12) . . ?
C6 C5 C4 111.70(11) . . ?
C7 C5 H5 108.1 . . ?
C6 C5 H5 108.1 . . ?
C4 C5 H5 108.1 . . ?
C5 C6 H6A 109.5 . . ?
C5 C6 H6B 109.5 . . ?
H6A C6 H6B 109.5 . . ?
C5 C6 H6C 109.5 . . ?
H6A C6 H6C 109.5 . . ?
H6B C6 H6C 109.5 . . ?
C5 C7 H7A 109.5 . . ?
C5 C7 H7B 109.5 . . ?
H7A C7 H7B 109.5 . . ?
C5 C7 H7C 109.5 . . ?
H7A C7 H7C 109.5 . . ?
H7B C7 H7C 109.5 . . ?
C9 N8 C4 119.48(11) . . ?
C9 N8 H8 120.5(12) . . ?
C4 N8 H8 119.8(12) . . ?
O10 C9 N8 121.30(13) . . ?
O10 C9 C11 121.08(12) . . ?
N8 C9 C11 117.62(11) . . ?
C13 C11 C12 119.15(13) 3_656 . ?
C13 C11 C9 117.90(12) 3_656 . ?
C12 C11 C9 122.91(12) . . ?
C13 C12 C11 120.19(13) . . ?
C13 C12 H12 119.9 . . ?
C11 C12 H12 119.9 . . ?
C12 C13 C11 120.66(13) . 3_656 ?
C12 C13 H13 119.7 . . ?
C11 C13 H13 119.7 3_656 . ?

loop_
_geom_bond_atom_site_label_1
_geom_bond_atom_site_label_2
_geom_bond_distance
_geom_bond_site_symmetry_2
_geom_bond_publ_flag
C1 O2 1.4482(18) . ?
C1 H1A 0.9800 . ?
C1 H1B 0.9800 . ?
C1 H1C 0.9800 . ?
O2 C2 1.3361(17) . ?
C2 O3 1.2038(18) . ?
C2 C4 1.5251(19) . ?
C4 N8 1.4580(17) . ?
C4 C5 1.5369(18) . ?
C4 H4 1.0000 . ?
C5 C7 1.525(2) . ?
C5 C6 1.529(2) . ?
C5 H5 1.0000 . ?
C6 H6A 0.9800 . ?
C6 H6B 0.9800 . ?
C6 H6C 0.9800 . ?
C7 H7A 0.9800 . ?
C7 H7B 0.9800 . ?
C7 H7C 0.9800 . ?
N8 C9 1.3422(17) . ?
N8 H8 0.868(19) . ?
C9 O10 1.2369(16) . ?
C9 C11 1.4990(19) . ?
C11 C13 1.3949(19) 3_656 ?
C11 C12 1.3951(19) . ?
C12 C13 1.385(2) . ?
C12 H12 0.9500 . ?
C13 C11 1.3949(19) 3_656 ?
C13 H13 0.9500 . ?
